data_7037443
loop_
_publ_author_name
'Fleming, James T.'
'Ficks, Arne'
'Waddell, Paul G.'
'Harrington, Ross W.'
'Higham, Lee J.'

_publ_section_title
;
 The design of second generation MOP-phosphonites: efficient chiral
 hydrosilylation of functionalised styrenes.
;
_journal_issue 5
_journal_name_full 'Dalton transactions (Cambridge, England : 2003)'
_journal_page_first 1886
_journal_page_last 1890
_journal_paper_doi 10.1039/c5dt04475h
_journal_volume 45
_journal_year 2016
_chemical_absolute_configuration ad
_chemical_formula_moiety 'C36 H28 Cl O2 P Pd'
_chemical_formula_sum 'C36 H28 Cl O2 P Pd'
_chemical_formula_weight 665.40
_chemical_name_systematic
;
 ?
;
_space_group_crystal_system orthorhombic
_space_group_IT_number 19
_space_group_name_Hall 'P 2ac 2ab'
_space_group_name_H-M_alt 'P 21 21 21'
_symmetry_space_group_name_Hall 'P 2ac 2ab'
_symmetry_space_group_name_H-M 'P 21 21 21'
_atom_sites_solution_hydrogens geom
_atom_sites_solution_primary direct
_audit_creation_date 2014-09-19
_audit_creation_method
;
Olex2 1.2-alpha
(compiled 2014.09.18 svn.r3010 for OlexSys, GUI svn.r4889)
;
_audit_update_record
;
2015-08-02 deposited with the CCDC.
2015-11-13 downloaded from the CCDC.
;
_cell_angle_alpha 90
_cell_angle_beta 90
_cell_angle_gamma 90
_cell_formula_units_Z 4
_cell_length_a 10.0618(3)
_cell_length_b 14.4757(4)
_cell_length_c 25.0065(10)
_cell_measurement_reflns_used 5982
_cell_measurement_temperature 150.0(2)
_cell_measurement_theta_max 28.5543
_cell_measurement_theta_min 2.9239
_cell_volume 3642.2(2)
_computing_cell_refinement
;
CrysAlisPro, Agilent Technologies,
Version 1.171.34.49 (release 20-01-2011 CrysAlis171 .NET)
(compiled Jan 20 2011,15:58:25)
;
_computing_data_collection
;
CrysAlisPro, Agilent Technologies,
Version 1.171.34.49 (release 20-01-2011 CrysAlis171 .NET)
(compiled Jan 20 2011,15:58:25)
;
_computing_data_reduction
;
CrysAlisPro, Agilent Technologies,
Version 1.171.34.49 (release 20-01-2011 CrysAlis171 .NET)
(compiled Jan 20 2011,15:58:25)
;
_computing_molecular_graphics 'Olex2 (Dolomanov et al., 2009)'
_computing_publication_material 'Olex2 (Dolomanov et al., 2009)'
_computing_structure_refinement 'XL (Sheldrick, 2008)'
_computing_structure_solution 'ShelXS (Sheldrick, 2008)'
_diffrn_ambient_temperature 150.0(2)
_diffrn_detector_area_resol_mean 10.3968
_diffrn_measured_fraction_theta_full 0.988
_diffrn_measured_fraction_theta_max 0.874
_diffrn_measurement_details
;
  1 omega  -44.00   40.00   1.0000   20.0000
omega____ theta____ kappa____ phi______ frames
    -        9.9038  -77.0000 -180.0000 84

  2 omega  -44.00   39.00   1.0000   20.0000
omega____ theta____ kappa____ phi______ frames
    -        9.9038  -77.0000  -90.0000 83

  3 omega  -43.00  -14.00   1.0000   20.0000
omega____ theta____ kappa____ phi______ frames
    -        9.9038  134.0000  141.0000 29
;
_diffrn_measurement_device_type 'Xcalibur, Atlas, Gemini ultra'
_diffrn_measurement_method '\w scans'
_diffrn_orient_matrix_UB_11 0.0046517000
_diffrn_orient_matrix_UB_12 -0.0465054000
_diffrn_orient_matrix_UB_13 0.0087435000
_diffrn_orient_matrix_UB_21 -0.0013921000
_diffrn_orient_matrix_UB_22 0.0151053000
_diffrn_orient_matrix_UB_23 0.0269623000
_diffrn_orient_matrix_UB_31 -0.0703575000
_diffrn_orient_matrix_UB_32 -0.0034188000
_diffrn_orient_matrix_UB_33 0.0000522000
_diffrn_radiation_monochromator graphite
_diffrn_radiation_type MoK\a
_diffrn_radiation_wavelength 0.71073
_diffrn_reflns_av_R_equivalents 0.0000
_diffrn_reflns_av_unetI/netI 0.0471
_diffrn_reflns_laue_measured_fraction_full 0.988
_diffrn_reflns_laue_measured_fraction_max 0.874
_diffrn_reflns_limit_h_max 12
_diffrn_reflns_limit_h_min -13
_diffrn_reflns_limit_k_max 17
_diffrn_reflns_limit_k_min -17
_diffrn_reflns_limit_l_max 30
_diffrn_reflns_limit_l_min -29
_diffrn_reflns_number 7676
_diffrn_reflns_point_group_measured_fraction_full 0.974
_diffrn_reflns_point_group_measured_fraction_max 0.820
_diffrn_reflns_theta_full 26.000
_diffrn_reflns_theta_max 28.617
_diffrn_reflns_theta_min 2.930
_diffrn_source 'Enhance (Mo) X-ray Source'
_diffrn_standards_number 0
_exptl_absorpt_coefficient_mu 0.653
_exptl_absorpt_correction_T_max 1.00000
_exptl_absorpt_correction_T_min 0.80476
_exptl_absorpt_correction_type multi-scan
_exptl_absorpt_process_details
;
CrysAlisPro, Agilent Technologies,
Version 1.171.34.49 (release 20-01-2011 CrysAlis171 .NET)
(compiled Jan 20 2011,15:58:25)
Empirical absorption correction using spherical harmonics,
 implemented in SCALE3 ABSPACK scaling algorithm.
;
_exptl_crystal_colour colourless
_exptl_crystal_colour_primary colourless
_exptl_crystal_density_diffrn 1.213
_exptl_crystal_description plate
_exptl_crystal_F_000 1352
_exptl_crystal_size_max 0.4
_exptl_crystal_size_mid 0.12
_exptl_crystal_size_min 0.02
_refine_diff_density_max 0.368
_refine_diff_density_min -0.492
_refine_diff_density_rms 0.070
_refine_ls_abs_structure_details
;
 Flack x determined using 2545 quotients [(I+)-(I-)]/[(I+)+(I-)]
 (Parsons, Flack and Wagner, Acta Cryst. B69 (2013) 249-259).
;
_refine_ls_abs_structure_Flack -0.034(13)
_refine_ls_extinction_method none
_refine_ls_goodness_of_fit_ref 1.010
_refine_ls_hydrogen_treatment constr
_refine_ls_matrix_type full
_refine_ls_number_parameters 371
_refine_ls_number_reflns 7674
_refine_ls_number_restraints 0
_refine_ls_restrained_S_all 1.010
_refine_ls_R_factor_all 0.0388
_refine_ls_R_factor_gt 0.0318
_refine_ls_shift/su_max 0.001
_refine_ls_shift/su_mean 0.000
_refine_ls_structure_factor_coef Fsqd
_refine_ls_weighting_details 'w=1/[\s^2^(Fo^2^)+(0.0376P)^2^] where P=(Fo^2^+2Fc^2^)/3'
_refine_ls_weighting_scheme calc
_refine_ls_wR_factor_gt 0.0709
_refine_ls_wR_factor_ref 0.0737
_reflns_Friedel_coverage 0.687
_reflns_friedel_fraction_full 0.956
_reflns_friedel_fraction_max 0.752
_reflns_number_gt 6717
_reflns_number_total 7674
_reflns_threshold_expression 'I > 2\s(I)'
_cod_data_source_file c5dt04475h2.cif
_cod_data_source_block ljh184
_cod_depositor_comments 'Adding full bibliography for 7037441--7037444.cif.'
_cod_database_code 7037443
_shelxl_version_number 2014-3
_chemical_oxdiff_formula 'C36 H28 Cl O2 P Pd'
_shelx_space_group_comment
;
The symmetry employed for this shelxl refinement is uniquely defined
by the following loop, which should always be used as a source of
symmetry information in preference to the above space-group names.
They are only intended as comments.
;
_shelx_estimated_absorpt_t_max 0.987
_shelx_estimated_absorpt_t_min 0.780
_reflns_odcompleteness_completeness 99.62
_reflns_odcompleteness_iscentric 1
_reflns_odcompleteness_theta 24.97
_olex2_refinement_description
;
1. Fixed Uiso
 At 1.2 times of:
  All C(H) groups, All C(H,H) groups
 At 1.5 times of:
  All C(H,H,H) groups
2.a Secondary CH2 refined with riding coordinates:
 C18(H18A,H18B), C19(H19A,H19B)
2.b Aromatic/amide H refined with riding coordinates:
 C2'(H2'), C3(H3), C3'(H3'), C4(H4), C4'(H4'), C5(H5), C5'(H5'), C6(H6),
 C6'(H6'), C7(H7), C7'(H7'), C8(H8), C8'(H8'), C13(H13), C13'(H13'), C14(H14),
 C14'(H14'), C15(H15), C15'(H15'), C16(H16), C16'(H16')
2.c Idealised Me refined as rotating group:
 C20(H20A,H20B,H20C)
;
_olex2_submission_special_instructions 'No special instructions were received'

loop_
_space_group_symop_operation_xyz
'x, y, z'
'-x+1/2, -y, z+1/2'
'x+1/2, -y+1/2, -z'
'-x, y+1/2, -z+1/2'

loop_
_atom_site_label
_atom_site_type_symbol
_atom_site_fract_x
_atom_site_fract_y
_atom_site_fract_z
_atom_site_U_iso_or_equiv
_atom_site_adp_type
_atom_site_occupancy
_atom_site_site_symmetry_order
_atom_site_calc_flag
_atom_site_refinement_flags_posn
Pd1 Pd 0.32699(2) 0.74739(2) 0.35361(2) 0.02032(8) Uani 1 1 d .
Cl1 Cl 0.15788(9) 0.66267(7) 0.39673(4) 0.0265(2) Uani 1 1 d .
P1 P 0.42820(10) 0.61699(7) 0.32671(4) 0.0195(2) Uani 1 1 d .
O1 O 0.5629(2) 0.64036(18) 0.29396(10) 0.0229(6) Uani 1 1 d .
O2 O 0.4816(2) 0.55559(17) 0.37591(10) 0.0205(6) Uani 1 1 d .
C1 C 0.2834(3) 0.5463(2) 0.24164(15) 0.0190(8) Uani 1 1 d .
C1' C 0.2794(4) 0.6430(3) 0.22117(15) 0.0208(8) Uani 1 1 d .
C2 C 0.3455(4) 0.5256(2) 0.28988(15) 0.0203(8) Uani 1 1 d .
C2' C 0.1866(4) 0.7028(3) 0.24084(16) 0.0252(9) Uani 1 1 d .
H2' H 0.1276 0.6823 0.2680 0.030 Uiso 1 1 calc R
C3 C 0.3400(4) 0.4349(3) 0.31027(17) 0.0309(9) Uani 1 1 d .
H3 H 0.3820 0.4212 0.3434 0.037 Uiso 1 1 calc R
C3' C 0.1764(5) 0.7938(3) 0.22179(17) 0.0320(10) Uani 1 1 d .
H3' H 0.1116 0.8344 0.2363 0.038 Uiso 1 1 calc R
C4 C 0.2756(4) 0.3667(3) 0.28332(19) 0.0324(10) Uani 1 1 d .
H4 H 0.2721 0.3063 0.2981 0.039 Uiso 1 1 calc R
C4' C 0.2604(4) 0.8239(3) 0.18224(18) 0.0338(10) Uani 1 1 d .
H4' H 0.2532 0.8854 0.1694 0.041 Uiso 1 1 calc R
C5 C 0.1438(4) 0.3155(3) 0.20549(18) 0.0317(10) Uani 1 1 d .
H5 H 0.1369 0.2552 0.2202 0.038 Uiso 1 1 calc R
C5' C 0.4440(5) 0.7933(3) 0.11934(19) 0.0381(11) Uani 1 1 d .
H5' H 0.4366 0.8543 0.1056 0.046 Uiso 1 1 calc R
C6 C 0.0859(4) 0.3333(3) 0.15757(18) 0.0348(11) Uani 1 1 d .
H6 H 0.0390 0.2862 0.1390 0.042 Uiso 1 1 calc R
C6' C 0.5371(4) 0.7361(3) 0.09918(18) 0.0405(11) Uani 1 1 d .
H6' H 0.5954 0.7571 0.0719 0.049 Uiso 1 1 calc R
C7 C 0.0964(4) 0.4221(3) 0.13604(18) 0.0345(11) Uani 1 1 d .
H7 H 0.0585 0.4344 0.1020 0.041 Uiso 1 1 calc R
C7' C 0.5481(4) 0.6436(3) 0.11898(18) 0.0364(11) Uani 1 1 d .
H7' H 0.6135 0.6032 0.1047 0.044 Uiso 1 1 calc R
C8 C 0.1593(4) 0.4910(3) 0.16249(16) 0.0292(9) Uani 1 1 d .
H8 H 0.1628 0.5510 0.1471 0.035 Uiso 1 1 calc R
C8' C 0.4657(4) 0.6137(3) 0.15783(16) 0.0291(9) Uani 1 1 d .
H8' H 0.4732 0.5520 0.1705 0.035 Uiso 1 1 calc R
C9 C 0.2188(4) 0.4754(3) 0.21191(16) 0.0232(9) Uani 1 1 d .
C9' C 0.3679(4) 0.6730(2) 0.18009(16) 0.0224(9) Uani 1 1 d .
C10 C 0.2141(4) 0.3840(3) 0.23406(16) 0.0247(9) Uani 1 1 d .
C10' C 0.3573(4) 0.7643(3) 0.16047(16) 0.0289(9) Uani 1 1 d .
C11 C 0.7512(3) 0.5890(3) 0.34824(16) 0.0213(8) Uani 1 1 d .
C11' C 0.6933(4) 0.6212(3) 0.39919(14) 0.0206(8) Uani 1 1 d .
C12 C 0.6849(4) 0.5948(2) 0.29886(15) 0.0216(8) Uani 1 1 d .
C12' C 0.5600(4) 0.6043(3) 0.41265(15) 0.0214(9) Uani 1 1 d .
C13 C 0.7455(4) 0.5667(3) 0.25176(17) 0.0287(10) Uani 1 1 d .
H13 H 0.6989 0.5711 0.2188 0.034 Uiso 1 1 calc R
C13' C 0.5047(4) 0.6307(3) 0.46029(15) 0.0260(9) Uani 1 1 d .
H13' H 0.4146 0.6166 0.4682 0.031 Uiso 1 1 calc R
C14 C 0.8726(4) 0.5325(3) 0.25273(18) 0.0317(10) Uani 1 1 d .
H14 H 0.9134 0.5118 0.2206 0.038 Uiso 1 1 calc R
C14' C 0.5827(4) 0.6783(3) 0.49670(15) 0.0308(10) Uani 1 1 d .
H14' H 0.5455 0.6990 0.5295 0.037 Uiso 1 1 calc R
C15 C 0.9408(4) 0.5281(3) 0.30026(17) 0.0306(10) Uani 1 1 d .
H15 H 1.0297 0.5062 0.3008 0.037 Uiso 1 1 calc R
C15' C 0.7162(4) 0.6958(3) 0.48509(16) 0.0277(9) Uani 1 1 d .
H15' H 0.7701 0.7271 0.5105 0.033 Uiso 1 1 calc R
C16 C 0.8806(4) 0.5554(3) 0.34721(19) 0.0297(10) Uani 1 1 d .
H16 H 0.9290 0.5511 0.3798 0.036 Uiso 1 1 calc R
C16' C 0.7699(4) 0.6682(3) 0.43730(15) 0.0258(9) Uani 1 1 d .
H16' H 0.8606 0.6812 0.4299 0.031 Uiso 1 1 calc R
C17 C 0.4133(4) 0.8817(3) 0.36875(17) 0.0282(10) Uani 1 1 d .
C18 C 0.2744(4) 0.8909(3) 0.37237(17) 0.0298(10) Uani 1 1 d .
H18A H 0.2303 0.9267 0.3437 0.036 Uiso 1 1 calc R
H18B H 0.2374 0.9027 0.4084 0.036 Uiso 1 1 calc R
C19 C 0.4593(4) 0.8427(3) 0.31971(17) 0.0327(10) Uani 1 1 d .
H19A H 0.5540 0.8241 0.3187 0.039 Uiso 1 1 calc R
H19B H 0.4293 0.8736 0.2865 0.039 Uiso 1 1 calc R
C20 C 0.5024(5) 0.8919(3) 0.41569(19) 0.0415(12) Uani 1 1 d .
H20A H 0.5605 0.9454 0.4104 0.062 Uiso 1 1 calc GR
H20B H 0.5565 0.8361 0.4196 0.062 Uiso 1 1 calc GR
H20C H 0.4488 0.9010 0.4480 0.062 Uiso 1 1 calc GR

loop_
_atom_site_aniso_label
_atom_site_aniso_U_11
_atom_site_aniso_U_22
_atom_site_aniso_U_33
_atom_site_aniso_U_23
_atom_site_aniso_U_13
_atom_site_aniso_U_12
Pd1 0.01766(13) 0.01671(14) 0.02658(15) -0.00019(14) 0.00157(11) -0.00118(15)
Cl1 0.0198(5) 0.0257(5) 0.0339(5) 0.0008(4) 0.0025(4) -0.0039(4)
P1 0.0159(5) 0.0174(5) 0.0250(5) -0.0014(4) 0.0000(4) -0.0007(4)
O1 0.0186(13) 0.0233(15) 0.0269(15) 0.0024(11) 0.0023(12) -0.0006(12)
O2 0.0183(13) 0.0179(14) 0.0253(14) -0.0005(10) -0.0011(11) -0.0022(11)
C1 0.0159(18) 0.0148(18) 0.026(2) -0.0034(15) 0.0051(15) 0.0030(15)
C1' 0.025(2) 0.0166(19) 0.0208(19) -0.0025(15) -0.0034(16) 0.0006(16)
C2 0.0157(18) 0.0167(18) 0.028(2) -0.0025(15) 0.0008(17) 0.0007(16)
C2' 0.021(2) 0.022(2) 0.033(2) -0.0012(17) 0.0005(19) 0.0032(18)
C3 0.033(2) 0.020(2) 0.040(2) 0.0031(17) -0.008(2) -0.001(2)
C3' 0.031(2) 0.021(2) 0.044(3) 0.0004(18) -0.002(2) 0.008(2)
C4 0.032(2) 0.016(2) 0.050(3) 0.0003(18) 0.004(2) -0.0032(18)
C4' 0.036(2) 0.018(2) 0.048(3) 0.0035(19) -0.009(2) 0.001(2)
C5 0.028(2) 0.021(2) 0.047(3) -0.0140(18) 0.014(2) -0.0060(18)
C5' 0.042(3) 0.028(2) 0.045(3) 0.006(2) -0.007(2) -0.012(2)
C6 0.027(2) 0.034(3) 0.044(3) -0.020(2) 0.004(2) -0.008(2)
C6' 0.040(2) 0.043(3) 0.039(2) 0.000(2) 0.000(2) -0.012(2)
C7 0.029(2) 0.038(3) 0.036(3) -0.011(2) -0.0039(19) -0.002(2)
C7' 0.034(2) 0.039(3) 0.036(2) 0.002(2) 0.013(2) -0.003(2)
C8 0.025(2) 0.028(2) 0.034(2) -0.0072(17) -0.0010(19) 0.001(2)
C8' 0.033(2) 0.024(2) 0.030(2) -0.0006(17) 0.0041(18) -0.0011(19)
C9 0.0169(18) 0.022(2) 0.031(2) -0.0086(17) 0.0046(17) 0.0014(16)
C9' 0.022(2) 0.0146(19) 0.030(2) -0.0001(16) -0.0064(17) -0.0051(16)
C10 0.0197(19) 0.021(2) 0.034(2) -0.0068(17) 0.0041(17) -0.0016(17)
C10' 0.0271(19) 0.025(2) 0.034(2) 0.0028(17) -0.0064(16) -0.0091(19)
C11 0.0149(18) 0.020(2) 0.028(2) -0.0046(17) 0.0030(17) -0.0026(15)
C11' 0.021(2) 0.0189(19) 0.0218(19) 0.0012(15) -0.0036(16) 0.0007(16)
C12 0.0183(18) 0.0168(18) 0.030(2) -0.0035(15) 0.0063(17) -0.0045(17)
C12' 0.023(2) 0.020(2) 0.022(2) -0.0001(15) -0.0032(17) -0.0021(18)
C13 0.025(2) 0.026(2) 0.036(2) -0.0104(18) 0.0065(19) -0.0077(19)
C13' 0.023(2) 0.030(2) 0.025(2) 0.0056(17) 0.0023(17) -0.0010(18)
C14 0.030(2) 0.025(2) 0.040(3) -0.0122(19) 0.012(2) -0.0066(19)
C14' 0.038(3) 0.037(3) 0.017(2) -0.0017(17) -0.0002(19) 0.000(2)
C15 0.0176(19) 0.031(2) 0.043(3) -0.0053(19) 0.0042(19) -0.0020(18)
C15' 0.027(2) 0.030(2) 0.027(2) -0.0010(18) -0.0063(18) -0.0021(18)
C16 0.024(2) 0.028(2) 0.037(3) -0.011(2) 0.000(2) -0.0073(18)
C16' 0.0225(19) 0.028(2) 0.027(2) -0.0039(17) -0.0034(17) -0.0052(18)
C17 0.030(2) 0.014(2) 0.041(3) 0.0030(17) 0.0012(19) -0.0070(18)
C18 0.033(2) 0.016(2) 0.040(3) 0.0011(17) 0.0027(19) 0.0042(19)
C19 0.036(3) 0.026(2) 0.036(2) 0.005(2) 0.010(2) -0.010(2)
C20 0.043(3) 0.028(2) 0.054(3) 0.005(2) -0.012(2) -0.014(2)

loop_
_atom_type_symbol
_atom_type_description
_atom_type_scat_dispersion_real
_atom_type_scat_dispersion_imag
_atom_type_scat_source
C C 0.0033 0.0016 'International Tables Vol C Tables 4.2.6.8 and 6.1.1.4'
H H 0.0000 0.0000 'International Tables Vol C Tables 4.2.6.8 and 6.1.1.4'
O O 0.0106 0.0060 'International Tables Vol C Tables 4.2.6.8 and 6.1.1.4'
P P 0.1023 0.0942 'International Tables Vol C Tables 4.2.6.8 and 6.1.1.4'
Cl Cl 0.1484 0.1585 'International Tables Vol C Tables 4.2.6.8 and 6.1.1.4'
Pd Pd -0.9988 1.0072 'International Tables Vol C Tables 4.2.6.8 and 6.1.1.4'

loop_
_geom_angle_atom_site_label_1
_geom_angle_atom_site_label_2
_geom_angle_atom_site_label_3
_geom_angle
P1 Pd1 Cl1 91.55(4)
C17 Pd1 Cl1 132.62(11)
C17 Pd1 P1 128.72(12)
C17 Pd1 C18 37.67(15)
C18 Pd1 Cl1 102.74(11)
C18 Pd1 P1 165.51(11)
C19 Pd1 Cl1 170.18(13)
C19 Pd1 P1 98.27(13)
C19 Pd1 C17 39.12(16)
C19 Pd1 C18 67.46(16)
O1 P1 Pd1 110.80(10)
O1 P1 C2 106.24(16)
O2 P1 Pd1 112.71(10)
O2 P1 O1 102.85(14)
O2 P1 C2 97.96(15)
C2 P1 Pd1 123.82(12)
C12 O1 P1 126.3(2)
C12' O2 P1 114.3(2)
C2 C1 C1' 120.8(3)
C2 C1 C9 120.2(3)
C9 C1 C1' 119.0(3)
C2' C1' C1 119.3(3)
C2' C1' C9' 119.6(3)
C9' C1' C1 121.1(3)
C1 C2 P1 119.3(3)
C1 C2 C3 119.8(3)
C3 C2 P1 120.9(3)
C1' C2' H2' 119.3
C1' C2' C3' 121.5(4)
C3' C2' H2' 119.3
C2 C3 H3 119.5
C4 C3 C2 121.0(4)
C4 C3 H3 119.5
C2' C3' H3' 120.1
C4' C3' C2' 119.8(4)
C4' C3' H3' 120.1
C3 C4 H4 119.5
C3 C4 C10 121.1(4)
C10 C4 H4 119.5
C3' C4' H4' 119.7
C3' C4' C10' 120.6(4)
C10' C4' H4' 119.7
C6 C5 H5 119.0
C6 C5 C10 121.9(4)
C10 C5 H5 119.0
C6' C5' H5' 119.4
C6' C5' C10' 121.2(4)
C10' C5' H5' 119.4
C5 C6 H6 120.6
C5 C6 C7 118.8(4)
C7 C6 H6 120.6
C5' C6' H6' 120.0
C5' C6' C7' 119.9(4)
C7' C6' H6' 120.0
C6 C7 H7 119.2
C8 C7 C6 121.7(4)
C8 C7 H7 119.2
C6' C7' H7' 119.9
C8' C7' C6' 120.2(4)
C8' C7' H7' 119.9
C7 C8 H8 119.5
C7 C8 C9 121.0(4)
C9 C8 H8 119.5
C7' C8' H8' 119.5
C7' C8' C9' 120.9(4)
C9' C8' H8' 119.5
C1 C9 C10 118.5(3)
C8 C9 C1 122.9(4)
C8 C9 C10 118.6(4)
C8' C9' C1' 122.1(3)
C10' C9' C1' 119.1(3)
C10' C9' C8' 118.8(3)
C4 C10 C5 122.7(4)
C4 C10 C9 119.3(4)
C5 C10 C9 117.9(4)
C4' C10' C5' 121.7(4)
C4' C10' C9' 119.3(4)
C5' C10' C9' 119.0(4)
C12 C11 C11' 123.4(3)
C16 C11 C11' 119.8(4)
C16 C11 C12 116.7(4)
C12' C11' C11 121.9(3)
C16' C11' C11 121.5(3)
C16' C11' C12' 116.5(3)
O1 C12 C11 121.5(3)
C13 C12 O1 116.7(3)
C13 C12 C11 121.3(4)
O2 C12' C11' 117.9(3)
C13' C12' O2 118.8(3)
C13' C12' C11' 123.3(4)
C12 C13 H13 120.0
C14 C13 C12 120.1(4)
C14 C13 H13 120.0
C12' C13' H13' 120.7
C12' C13' C14' 118.7(4)
C14' C13' H13' 120.7
C13 C14 H14 120.1
C13 C14 C15 119.8(4)
C15 C14 H14 120.1
C13' C14' H14' 120.0
C13' C14' C15' 119.9(4)
C15' C14' H14' 120.0
C14 C15 H15 119.8
C14 C15 C16 120.3(4)
C16 C15 H15 119.8
C14' C15' H15' 119.8
C16' C15' C14' 120.5(4)
C16' C15' H15' 119.8
C11 C16 H16 119.1
C15 C16 C11 121.8(4)
C15 C16 H16 119.1
C11' C16' H16' 119.4
C15' C16' C11' 121.1(4)
C15' C16' H16' 119.4
C18 C17 Pd1 72.4(2)
C18 C17 C19 114.6(4)
C18 C17 C20 122.6(4)
C19 C17 Pd1 68.0(2)
C19 C17 C20 121.5(4)
C20 C17 Pd1 118.1(3)
Pd1 C18 H18A 116.6
Pd1 C18 H18B 116.6
C17 C18 Pd1 69.9(2)
C17 C18 H18A 116.6
C17 C18 H18B 116.6
H18A C18 H18B 113.7
Pd1 C19 H19A 116.3
Pd1 C19 H19B 116.3
C17 C19 Pd1 72.9(2)
C17 C19 H19A 116.3
C17 C19 H19B 116.3
H19A C19 H19B 113.3
C17 C20 H20A 109.5
C17 C20 H20B 109.5
C17 C20 H20C 109.5
H20A C20 H20B 109.5
H20A C20 H20C 109.5
H20B C20 H20C 109.5

loop_
_geom_bond_atom_site_label_1
_geom_bond_atom_site_label_2
_geom_bond_distance
Pd1 Cl1 2.3583(9)
Pd1 P1 2.2478(10)
Pd1 C17 2.162(4)
Pd1 C18 2.195(4)
Pd1 C19 2.096(4)
P1 O1 1.619(3)
P1 O2 1.610(3)
P1 C2 1.815(4)
O1 C12 1.398(5)
O2 C12' 1.401(4)
C1 C1' 1.492(5)
C1 C2 1.391(5)
C1 C9 1.424(5)
C1' C2' 1.365(5)
C1' C9' 1.427(5)
C2 C3 1.409(5)
C2' H2' 0.9500
C2' C3' 1.406(5)
C3 H3 0.9500
C3 C4 1.360(6)
C3' H3' 0.9500
C3' C4' 1.371(6)
C4 H4 0.9500
C4 C10 1.401(6)
C4' H4' 0.9500
C4' C10' 1.411(6)
C5 H5 0.9500
C5 C6 1.357(6)
C5 C10 1.412(5)
C5' H5' 0.9500
C5' C6' 1.349(6)
C5' C10' 1.413(6)
C6 H6 0.9500
C6 C7 1.398(6)
C6' H6' 0.9500
C6' C7' 1.432(7)
C7 H7 0.9500
C7 C8 1.354(6)
C7' H7' 0.9500
C7' C8' 1.349(6)
C8 H8 0.9500
C8 C9 1.392(6)
C8' H8' 0.9500
C8' C9' 1.420(5)
C9 C10 1.435(5)
C9' C10' 1.414(5)
C11 C11' 1.477(5)
C11 C12 1.406(5)
C11 C16 1.390(5)
C11' C12' 1.404(5)
C11' C16' 1.402(5)
C12 C13 1.388(5)
C12' C13' 1.369(5)
C13 H13 0.9500
C13 C14 1.372(6)
C13' H13' 0.9500
C13' C14' 1.386(6)
C14 H14 0.9500
C14 C15 1.373(6)
C14' H14' 0.9500
C14' C15' 1.397(6)
C15 H15 0.9500
C15 C16 1.379(6)
C15' H15' 0.9500
C15' C16' 1.371(5)
C16 H16 0.9500
C16' H16' 0.9500
C17 C18 1.407(6)
C17 C19 1.427(6)
C17 C20 1.484(6)
C18 H18A 0.9900
C18 H18B 0.9900
C19 H19A 0.9900
C19 H19B 0.9900
C20 H20A 0.9800
C20 H20B 0.9800
C20 H20C 0.9800

loop_
_geom_torsion_atom_site_label_1
_geom_torsion_atom_site_label_2
_geom_torsion_atom_site_label_3
_geom_torsion_atom_site_label_4
_geom_torsion
Pd1 P1 O1 C12 137.7(3)
Pd1 P1 O2 C12' -51.6(2)
Pd1 P1 C2 C1 56.8(3)
Pd1 P1 C2 C3 -121.3(3)
P1 O1 C12 C11 -57.6(4)
P1 O1 C12 C13 130.7(3)
P1 O2 C12' C11' -79.1(4)
P1 O2 C12' C13' 102.8(4)
P1 C2 C3 C4 178.5(3)
O1 P1 O2 C12' 67.8(3)
O1 P1 C2 C1 -73.0(3)
O1 P1 C2 C3 108.9(3)
O1 C12 C13 C14 171.6(3)
O2 P1 O1 C12 17.0(3)
O2 P1 C2 C1 -179.0(3)
O2 P1 C2 C3 2.9(3)
O2 C12' C13' C14' 179.6(3)
C1 C1' C2' C3' -178.2(4)
C1 C1' C9' C8' -1.7(6)
C1 C1' C9' C10' 177.6(3)
C1 C2 C3 C4 0.4(6)
C1 C9 C10 C4 -1.5(5)
C1 C9 C10 C5 176.8(3)
C1' C1 C2 P1 -2.5(5)
C1' C1 C2 C3 175.6(4)
C1' C1 C9 C8 4.5(5)
C1' C1 C9 C10 -175.1(3)
C1' C2' C3' C4' 0.6(7)
C1' C9' C10' C4' 0.6(6)
C1' C9' C10' C5' -179.2(4)
C2 P1 O1 C12 -85.4(3)
C2 P1 O2 C12' 176.5(2)
C2 C1 C1' C2' -80.8(5)
C2 C1 C1' C9' 101.4(4)
C2 C1 C9 C8 -177.5(4)
C2 C1 C9 C10 2.9(5)
C2 C3 C4 C10 0.9(6)
C2' C1' C9' C8' -179.5(4)
C2' C1' C9' C10' -0.1(5)
C2' C3' C4' C10' -0.1(7)
C3 C4 C10 C5 -178.6(4)
C3 C4 C10 C9 -0.4(6)
C3' C4' C10' C5' 179.4(4)
C3' C4' C10' C9' -0.4(6)
C5 C6 C7 C8 -2.0(7)
C5' C6' C7' C8' -0.2(7)
C6 C5 C10 C4 -179.4(4)
C6 C5 C10 C9 2.4(6)
C6 C7 C8 C9 1.5(7)
C6' C5' C10' C4' 179.3(4)
C6' C5' C10' C9' -0.9(6)
C6' C7' C8' C9' -0.6(7)
C7 C8 C9 C1 -178.6(4)
C7 C8 C9 C10 1.0(6)
C7' C8' C9' C1' 179.9(4)
C7' C8' C9' C10' 0.6(6)
C8 C9 C10 C4 178.9(4)
C8 C9 C10 C5 -2.8(5)
C8' C9' C10' C4' 179.9(4)
C8' C9' C10' C5' 0.1(5)
C9 C1 C1' C2' 97.1(4)
C9 C1 C1' C9' -80.6(5)
C9 C1 C2 P1 179.5(3)
C9 C1 C2 C3 -2.3(5)
C9' C1' C2' C3' -0.4(6)
C10 C5 C6 C7 0.0(6)
C10' C5' C6' C7' 0.9(6)
C11 C11' C12' O2 -0.2(5)
C11 C11' C12' C13' 177.8(4)
C11 C11' C16' C15' -178.3(4)
C11 C12 C13 C14 -0.1(6)
C11' C11 C12 O1 6.3(5)
C11' C11 C12 C13 177.6(4)
C11' C11 C16 C15 -177.3(4)
C11' C12' C13' C14' 1.6(6)
C12 C11 C11' C12' 42.3(6)
C12 C11 C11' C16' -139.4(4)
C12 C11 C16 C15 -0.7(6)
C12 C13 C14 C15 -1.5(6)
C12' C11' C16' C15' 0.1(6)
C12' C13' C14' C15' -2.1(6)
C13 C14 C15 C16 1.9(7)
C13' C14' C15' C16' 1.6(6)
C14 C15 C16 C11 -0.8(7)
C14' C15' C16' C11' -0.6(6)
C16 C11 C11' C12' -141.4(4)
C16 C11 C11' C16' 36.9(5)
C16 C11 C12 O1 -170.1(3)
C16 C11 C12 C13 1.2(5)
C16' C11' C12' O2 -178.6(3)
C16' C11' C12' C13' -0.5(6)
C18 C17 C19 Pd1 -57.1(3)
C19 C17 C18 Pd1 54.7(3)
C20 C17 C18 Pd1 -112.5(4)
C20 C17 C19 Pd1 110.3(4)

loop_
_smtbx_masks_void_nr
_smtbx_masks_void_average_x
_smtbx_masks_void_average_y
_smtbx_masks_void_average_z
_smtbx_masks_void_volume
_smtbx_masks_void_count_electrons
1 -0.557 -0.250 0.000 527.7 5.2
2 -0.594 0.250 0.500 527.7 5.2
